data_4113508
loop_
_publ_author_name
'Javier S\'anchez-Nieves'
'Brian T. Sterenberg'
'Konstantin A. Udachin'
'Arthur J. Carty'

_publ_contact_author_address
;
Steacie Institute for Molecular Sciences, National Research Council Canada, 
100 Sussex Drive, Ottawa, Ontario, Canada K1A 0R6
;
_publ_contact_author_email Arthur.Carty@nrc.ca
_publ_contact_author_name 'Arthur J. Carty'
_publ_section_title
;
 A Thermally Stable and Sterically Unprotected Terminal Electrophilic
 Phosphinidene Complex of Cobalt and Its Conversion to an \h1-Phosphirene
;
_journal_name_full 'Journal of the American Chemical Society'
_journal_page_first 2404
_journal_page_last 2405
_journal_paper_doi 10.1021/ja028303b
_journal_volume 125
_journal_year 2003
_chemical_formula_sum 'C27 H29 Al Cl4 Co N O3 P2'
_chemical_formula_weight 705.16
_chemical_name_systematic
; 
 ? 
;
_space_group_IT_number 19
_symmetry_cell_setting orthorhombic
_symmetry_space_group_name_Hall 'P 2ac 2ab'
_symmetry_space_group_name_H-M 'P 21 21 21'
_atom_sites_solution_hydrogens geom
_atom_sites_solution_primary direct
_atom_sites_solution_secondary difmap
_audit_creation_method SHELXL-97
_cell_angle_alpha 90.00
_cell_angle_beta 90.00
_cell_angle_gamma 90.00
_cell_formula_units_Z 4
_cell_length_a 12.5260(6)
_cell_length_b 12.8291(6)
_cell_length_c 20.4241(10)
_cell_measurement_temperature 173(2)
_cell_volume 3282.1(3)
_computing_structure_refinement 'SHELXL-97 (Sheldrick, 1997)'
_computing_structure_solution 'SHELXS-97 (Sheldrick, 1990)'
_diffrn_ambient_temperature 173(2)
_diffrn_measured_fraction_theta_full 0.997
_diffrn_measured_fraction_theta_max 0.997
_diffrn_radiation_monochromator graphite
_diffrn_radiation_source 'fine-focus sealed tube'
_diffrn_radiation_type MoK\a
_diffrn_radiation_wavelength 0.71073
_diffrn_reflns_av_R_equivalents 0.0392
_diffrn_reflns_av_sigmaI/netI 0.0402
_diffrn_reflns_limit_h_max 16
_diffrn_reflns_limit_h_min -16
_diffrn_reflns_limit_k_max 17
_diffrn_reflns_limit_k_min -17
_diffrn_reflns_limit_l_max 27
_diffrn_reflns_limit_l_min -27
_diffrn_reflns_number 31227
_diffrn_reflns_theta_full 28.78
_diffrn_reflns_theta_max 28.78
_diffrn_reflns_theta_min 1.87
_exptl_absorpt_coefficient_mu 1.001
_exptl_crystal_density_diffrn 1.427
_exptl_crystal_F_000 1440
_refine_diff_density_max 0.428
_refine_diff_density_min -0.275
_refine_diff_density_rms 0.053
_refine_ls_abs_structure_details 'Flack H D (1983), Acta Cryst. A39, 876-881'
_refine_ls_abs_structure_Flack -0.005(12)
_refine_ls_extinction_method none
_refine_ls_goodness_of_fit_ref 1.022
_refine_ls_hydrogen_treatment mixed
_refine_ls_matrix_type full
_refine_ls_number_parameters 352
_refine_ls_number_reflns 8516
_refine_ls_number_restraints 0
_refine_ls_restrained_S_all 1.022
_refine_ls_R_factor_all 0.0599
_refine_ls_R_factor_gt 0.0380
_refine_ls_shift/su_max 0.002
_refine_ls_shift/su_mean 0.000
_refine_ls_structure_factor_coef Fsqd
_refine_ls_weighting_details 'calc w=1/[\s^2^(Fo^2^)+(0.0466P)^2^+0.0000P] where P=(Fo^2^+2Fc^2^)/3'
_refine_ls_weighting_scheme calc
_refine_ls_wR_factor_gt 0.0822
_refine_ls_wR_factor_ref 0.0896
_reflns_number_gt 6443
_reflns_number_total 8516
_reflns_threshold_expression >2sigma(I)
_cod_data_source_file ja028303b-2_s2_2.cif
_cod_data_source_block jav31
_cod_database_code 4113508

loop_
_symmetry_equiv_pos_as_xyz
'x, y, z'
'-x+1/2, -y, z+1/2'
'-x, y+1/2, -z+1/2'
'x+1/2, -y+1/2, -z'

loop_
_atom_site_label
_atom_site_type_symbol
_atom_site_fract_x
_atom_site_fract_y
_atom_site_fract_z
_atom_site_U_iso_or_equiv
_atom_site_adp_type
_atom_site_occupancy
_atom_site_symmetry_multiplicity
_atom_site_calc_flag
_atom_site_refinement_flags
Co1 Co 0.95097(3) 1.00113(3) 0.108309(16) 0.03467(9) Uani 1 1 d .
P1 P 0.84770(6) 1.10045(6) 0.16805(3) 0.03835(16) Uani 1 1 d .
P2 P 1.06425(5) 0.88895(5) 0.05842(3) 0.03403(14) Uani 1 1 d .
N1 N 0.75891(17) 1.16708(17) 0.12782(10) 0.0364(5) Uani 1 1 d .
O1 O 0.76961(18) 0.88558(17) 0.05529(11) 0.0554(5) Uani 1 1 d .
O2 O 1.0546(2) 0.95061(19) 0.23356(11) 0.0709(7) Uani 1 1 d .
O3 O 1.01817(18) 1.18314(18) 0.03353(13) 0.0653(7) Uani 1 1 d .
C1 C 0.8390(2) 0.9297(2) 0.07650(14) 0.0406(6) Uani 1 1 d .
C2 C 1.0141(3) 0.9696(2) 0.18564(15) 0.0494(7) Uani 1 1 d .
C3 C 0.9951(2) 1.1126(2) 0.06283(15) 0.0445(6) Uani 1 1 d .
C4 C 0.7383(2) 1.1673(2) 0.05571(13) 0.0394(6) Uani 1 1 d .
H4A H 0.7923 1.1204 0.0349 0.047 Uiso 1 1 calc R
C5 C 0.7547(3) 1.2763(2) 0.02771(15) 0.0540(8) Uani 1 1 d .
H5A H 0.8267 1.3008 0.0385 0.081 Uiso 1 1 calc R
H5B H 0.7018 1.3240 0.0466 0.081 Uiso 1 1 calc R
H5C H 0.7461 1.2743 -0.0200 0.081 Uiso 1 1 calc R
C6 C 0.6277(2) 1.1217(2) 0.04138(14) 0.0490(7) Uani 1 1 d .
H6A H 0.6223 1.0519 0.0607 0.074 Uiso 1 1 calc R
H6B H 0.6172 1.1171 -0.0061 0.074 Uiso 1 1 calc R
H6C H 0.5728 1.1669 0.0604 0.074 Uiso 1 1 calc R
C7 C 0.6865(2) 1.2363(2) 0.16806(14) 0.0430(6) Uani 1 1 d .
H7A H 0.6353 1.2705 0.1372 0.052 Uiso 1 1 calc R
C8 C 0.7491(3) 1.3215(2) 0.20145(16) 0.0552(8) Uani 1 1 d .
H8A H 0.7903 1.3603 0.1687 0.083 Uiso 1 1 calc R
H8B H 0.7979 1.2906 0.2335 0.083 Uiso 1 1 calc R
H8C H 0.6998 1.3690 0.2238 0.083 Uiso 1 1 calc R
C9 C 0.6213(3) 1.1732(3) 0.21635(15) 0.0519(8) Uani 1 1 d .
H9A H 0.5752 1.2200 0.2416 0.078 Uiso 1 1 calc R
H9B H 0.6694 1.1360 0.2461 0.078 Uiso 1 1 calc R
H9C H 0.5771 1.1228 0.1925 0.078 Uiso 1 1 calc R
C10 C 1.0190(2) 0.75485(19) 0.06910(12) 0.0355(6) Uani 1 1 d .
C11 C 0.9990(3) 0.7188(3) 0.13214(15) 0.0558(8) Uani 1 1 d .
H11A H 1.0096 0.7639 0.1685 0.067 Uiso 1 1 calc R
C12 C 0.9643(3) 0.6194(3) 0.14236(16) 0.0616(9) Uani 1 1 d .
H12A H 0.9511 0.5954 0.1856 0.074 Uiso 1 1 calc R
C13 C 0.9482(3) 0.5533(2) 0.08929(17) 0.0573(8) Uani 1 1 d .
H13A H 0.9252 0.4837 0.0965 0.069 Uiso 1 1 calc R
C14 C 0.9650(3) 0.5876(2) 0.02742(17) 0.0517(7) Uani 1 1 d .
H14A H 0.9516 0.5429 -0.0087 0.062 Uiso 1 1 calc R
C15 C 1.0021(2) 0.6885(2) 0.01693(14) 0.0433(7) Uani 1 1 d .
H15A H 1.0159 0.7118 -0.0264 0.052 Uiso 1 1 calc R
C16 C 1.0818(2) 0.9051(2) -0.02963(12) 0.0362(6) Uani 1 1 d .
C17 C 1.1702(2) 0.8609(2) -0.05968(14) 0.0479(7) Uani 1 1 d .
H17A H 1.2240 0.8286 -0.0340 0.057 Uiso 1 1 calc R
C18 C 1.1798(3) 0.8641(3) -0.12755(15) 0.0544(8) Uani 1 1 d .
H18A H 1.2387 0.8312 -0.1483 0.065 Uiso 1 1 calc R
C19 C 1.1038(3) 0.9148(2) -0.16465(15) 0.0542(8) Uani 1 1 d .
H19A H 1.1114 0.9184 -0.2109 0.065 Uiso 1 1 calc R
C20 C 1.0174(3) 0.9599(3) -0.13493(14) 0.0540(8) Uani 1 1 d .
H20A H 0.9650 0.9945 -0.1607 0.065 Uiso 1 1 calc R
C21 C 1.0059(2) 0.9554(2) -0.06703(13) 0.0451(7) Uani 1 1 d .
H21A H 0.9459 0.9869 -0.0466 0.054 Uiso 1 1 calc R
C22 C 1.19915(19) 0.8895(2) 0.09256(12) 0.0376(6) Uani 1 1 d .
C23 C 1.2550(2) 0.7975(2) 0.10161(13) 0.0432(6) Uani 1 1 d .
H23A H 1.2237 0.7327 0.0900 0.052 Uiso 1 1 calc R
C24 C 1.3577(3) 0.8008(3) 0.12795(14) 0.0523(8) Uani 1 1 d .
H24A H 1.3967 0.7380 0.1339 0.063 Uiso 1 1 calc R
C25 C 1.4028(2) 0.8947(3) 0.14536(14) 0.0583(9) Uani 1 1 d .
H25A H 1.4726 0.8964 0.1634 0.070 Uiso 1 1 calc R
C26 C 1.3467(2) 0.9861(3) 0.13669(15) 0.0556(8) Uani 1 1 d .
H26A H 1.3781 1.0506 0.1490 0.067 Uiso 1 1 calc R
C27 C 1.2453(2) 0.9845(2) 0.11023(14) 0.0453(6) Uani 1 1 d .
H27A H 1.2071 1.0478 0.1041 0.054 Uiso 1 1 calc R
Al1 Al 0.74429(8) 0.85106(7) 0.31605(5) 0.0488(2) Uani 1 1 d .
Cl1 Cl 0.87823(10) 0.75164(10) 0.30956(7) 0.1087(5) Uani 1 1 d .
Cl2 Cl 0.61679(8) 0.77383(8) 0.36507(5) 0.0780(3) Uani 1 1 d .
Cl3 Cl 0.77892(8) 0.98897(9) 0.36947(5) 0.0844(3) Uani 1 1 d .
Cl4 Cl 0.69299(8) 0.89177(8) 0.21977(4) 0.0670(2) Uani 1 1 d .

loop_
_atom_site_aniso_label
_atom_site_aniso_U_11
_atom_site_aniso_U_22
_atom_site_aniso_U_33
_atom_site_aniso_U_23
_atom_site_aniso_U_13
_atom_site_aniso_U_12
Co1 0.03360(16) 0.03305(17) 0.03735(15) -0.00249(16) -0.00182(14) 0.00296(16)
P1 0.0383(4) 0.0398(4) 0.0369(3) -0.0034(3) -0.0022(3) 0.0069(3)
P2 0.0352(4) 0.0321(3) 0.0348(3) -0.0004(3) -0.0018(3) 0.0036(3)
N1 0.0355(12) 0.0348(12) 0.0389(11) -0.0039(9) 0.0010(9) 0.0019(10)
O1 0.0504(13) 0.0497(12) 0.0659(13) -0.0067(11) -0.0058(11) -0.0057(11)
O2 0.0877(17) 0.0769(16) 0.0480(12) -0.0177(11) -0.0227(13) 0.0357(14)
O3 0.0568(15) 0.0519(13) 0.0871(17) 0.0163(13) 0.0145(13) -0.0068(11)
C1 0.0410(16) 0.0364(14) 0.0444(14) -0.0005(12) -0.0003(13) 0.0013(13)
C2 0.0528(17) 0.0500(17) 0.0456(15) -0.0108(14) -0.0056(13) 0.0150(14)
C3 0.0368(15) 0.0408(15) 0.0558(16) -0.0037(15) 0.0062(13) -0.0010(13)
C4 0.0397(15) 0.0410(15) 0.0374(13) 0.0031(12) -0.0017(12) 0.0029(12)
C5 0.0558(19) 0.0535(19) 0.0526(16) 0.0133(15) 0.0007(15) 0.0032(16)
C6 0.0476(17) 0.0526(17) 0.0468(16) 0.0010(14) -0.0064(13) 0.0027(14)
C7 0.0421(15) 0.0413(15) 0.0455(15) -0.0027(13) 0.0021(12) 0.0119(12)
C8 0.064(2) 0.0421(16) 0.0599(18) -0.0108(15) 0.0088(17) 0.0027(15)
C9 0.0467(18) 0.0581(19) 0.0510(17) -0.0005(15) 0.0089(14) 0.0064(15)
C10 0.0370(14) 0.0280(12) 0.0414(14) 0.0013(11) -0.0012(11) 0.0061(10)
C11 0.074(2) 0.0454(17) 0.0479(16) 0.0016(15) 0.0011(16) -0.0020(16)
C12 0.078(2) 0.0493(19) 0.0581(18) 0.0170(16) 0.0068(17) -0.0082(18)
C13 0.0559(19) 0.0376(16) 0.078(2) 0.0092(16) 0.0007(18) -0.0032(15)
C14 0.0508(18) 0.0373(16) 0.0671(19) -0.0031(15) -0.0076(15) -0.0031(13)
C15 0.0422(16) 0.0395(15) 0.0483(15) 0.0021(13) -0.0031(13) -0.0014(12)
C16 0.0401(14) 0.0320(13) 0.0365(12) 0.0004(11) -0.0018(11) -0.0046(11)
C17 0.0417(16) 0.0563(18) 0.0456(15) 0.0023(14) -0.0001(13) 0.0065(13)
C18 0.0501(18) 0.070(2) 0.0427(15) -0.0043(15) 0.0045(13) 0.0045(16)
C19 0.065(2) 0.060(2) 0.0376(14) 0.0058(14) 0.0042(14) -0.0120(17)
C20 0.061(2) 0.0584(19) 0.0421(15) 0.0093(15) -0.0052(14) 0.0031(16)
C21 0.0515(18) 0.0429(15) 0.0411(14) 0.0019(13) 0.0001(13) 0.0078(13)
C22 0.0331(13) 0.0454(15) 0.0344(13) -0.0014(12) -0.0005(10) 0.0039(12)
C23 0.0443(15) 0.0472(16) 0.0381(13) 0.0000(13) -0.0004(13) 0.0068(13)
C24 0.0486(18) 0.066(2) 0.0421(15) 0.0058(15) -0.0015(13) 0.0161(16)
C25 0.0343(15) 0.096(3) 0.0450(16) 0.0034(18) -0.0052(12) 0.0003(18)
C26 0.0475(17) 0.065(2) 0.0542(16) -0.0055(17) -0.0054(14) -0.0080(17)
C27 0.0404(14) 0.0464(17) 0.0490(14) -0.0024(15) -0.0043(12) 0.0004(13)
Al1 0.0474(5) 0.0488(5) 0.0501(5) 0.0090(4) -0.0002(4) 0.0039(4)
Cl1 0.0940(8) 0.1152(9) 0.1168(9) 0.0442(8) 0.0198(7) 0.0592(8)
Cl2 0.0714(6) 0.0765(6) 0.0861(6) 0.0213(5) 0.0051(5) -0.0209(5)
Cl3 0.0790(6) 0.0789(7) 0.0953(7) -0.0160(6) -0.0246(5) -0.0215(6)
Cl4 0.0809(6) 0.0687(5) 0.0516(4) 0.0089(4) -0.0081(4) 0.0075(5)

loop_
_atom_type_symbol
_atom_type_description
_atom_type_scat_dispersion_real
_atom_type_scat_dispersion_imag
_atom_type_scat_source
C C 0.0033 0.0016 'International Tables Vol C Tables 4.2.6.8 and 6.1.1.4'
H H 0.0000 0.0000 'International Tables Vol C Tables 4.2.6.8 and 6.1.1.4'
N N 0.0061 0.0033 'International Tables Vol C Tables 4.2.6.8 and 6.1.1.4'
O O 0.0106 0.0060 'International Tables Vol C Tables 4.2.6.8 and 6.1.1.4'
Al Al 0.0645 0.0514 'International Tables Vol C Tables 4.2.6.8 and 6.1.1.4'
P P 0.1023 0.0942 'International Tables Vol C Tables 4.2.6.8 and 6.1.1.4'
Cl Cl 0.1484 0.1585 'International Tables Vol C Tables 4.2.6.8 and 6.1.1.4'
Co Co 0.3494 0.9721 'International Tables Vol C Tables 4.2.6.8 and 6.1.1.4'

loop_
_geom_angle_atom_site_label_1
_geom_angle_atom_site_label_2
_geom_angle_atom_site_label_3
_geom_angle
C3 Co1 C1 117.38(13)
C3 Co1 C2 119.69(14)
C1 Co1 C2 122.82(14)
C3 Co1 P1 90.38(9)
C1 Co1 P1 92.12(9)
C2 Co1 P1 84.38(9)
C3 Co1 P2 94.63(9)
C1 Co1 P2 90.14(9)
C2 Co1 P2 88.67(9)
P1 Co1 P2 172.82(3)
N1 P1 Co1 115.40(8)
C16 P2 C10 105.22(12)
C16 P2 C22 105.33(12)
C10 P2 C22 104.20(12)
C16 P2 Co1 116.56(9)
C10 P2 Co1 110.55(9)
C22 P2 Co1 113.91(9)
C4 N1 C7 115.5(2)
C4 N1 P1 128.06(18)
C7 N1 P1 116.40(17)
O1 C1 Co1 178.5(3)
O2 C2 Co1 179.1(3)
O3 C3 Co1 176.9(3)
N1 C4 C5 110.3(2)
N1 C4 C6 110.1(2)
C5 C4 C6 113.6(2)
C8 C7 N1 111.0(2)
C8 C7 C9 111.9(2)
N1 C7 C9 111.3(2)
C15 C10 C11 118.8(3)
C15 C10 P2 122.5(2)
C11 C10 P2 118.7(2)
C12 C11 C10 120.7(3)
C11 C12 C13 119.8(3)
C14 C13 C12 120.4(3)
C13 C14 C15 119.9(3)
C10 C15 C14 120.4(3)
C21 C16 C17 119.8(2)
C21 C16 P2 121.1(2)
C17 C16 P2 119.1(2)
C16 C17 C18 119.9(3)
C19 C18 C17 120.1(3)
C20 C19 C18 120.1(3)
C19 C20 C21 120.3(3)
C16 C21 C20 119.9(3)
C23 C22 C27 120.0(2)
C23 C22 P2 121.0(2)
C27 C22 P2 119.0(2)
C22 C23 C24 119.5(3)
C25 C24 C23 120.3(3)
C24 C25 C26 120.2(3)
C25 C26 C27 120.4(3)
C26 C27 C22 119.7(3)
Cl1 Al1 Cl3 111.91(7)
Cl1 Al1 Cl2 110.14(6)
Cl3 Al1 Cl2 107.41(6)
Cl1 Al1 Cl4 109.23(6)
Cl3 Al1 Cl4 109.34(6)
Cl2 Al1 Cl4 108.75(6)

loop_
_geom_bond_atom_site_label_1
_geom_bond_atom_site_label_2
_geom_bond_distance
Co1 C3 1.792(3)
Co1 C1 1.796(3)
Co1 C2 1.812(3)
Co1 P1 2.1875(8)
Co1 P2 2.2633(7)
P1 N1 1.626(2)
P2 C16 1.824(3)
P2 C10 1.824(3)
P2 C22 1.828(3)
N1 C4 1.495(3)
N1 C7 1.512(3)
O1 C1 1.124(3)
O2 C2 1.129(3)
O3 C3 1.123(3)
C4 C5 1.526(4)
C4 C6 1.532(4)
C7 C8 1.509(4)
C7 C9 1.515(4)
C10 C15 1.380(4)
C10 C11 1.391(4)
C11 C12 1.363(4)
C12 C13 1.391(5)
C13 C14 1.355(4)
C14 C15 1.391(4)
C16 C21 1.379(4)
C16 C17 1.387(4)
C17 C18 1.392(4)
C18 C19 1.380(5)
C19 C20 1.369(4)
C20 C21 1.396(4)
C22 C23 1.384(4)
C22 C27 1.397(4)
C23 C24 1.395(4)
C24 C25 1.376(5)
C25 C26 1.379(5)
C26 C27 1.380(4)
Al1 Cl1 2.1117(14)
Al1 Cl3 2.1235(14)
Al1 Cl2 2.1295(13)
Al1 Cl4 2.1336(12)

loop_
_geom_torsion_atom_site_label_1
_geom_torsion_atom_site_label_2
_geom_torsion_atom_site_label_3
_geom_torsion_atom_site_label_4
_geom_torsion
C3 Co1 P1 N1 58.40(13)
C1 Co1 P1 N1 -59.02(13)
C2 Co1 P1 N1 178.21(14)
P2 Co1 P1 N1 -167.3(2)
C3 Co1 P2 C16 -40.79(14)
C1 Co1 P2 C16 76.70(13)
C2 Co1 P2 C16 -160.47(14)
P1 Co1 P2 C16 -174.9(2)
C3 Co1 P2 C10 -160.85(13)
C1 Co1 P2 C10 -43.35(12)
C2 Co1 P2 C10 79.47(14)
P1 Co1 P2 C10 65.0(3)
C3 Co1 P2 C22 82.23(13)
C1 Co1 P2 C22 -160.27(13)
C2 Co1 P2 C22 -37.45(14)
P1 Co1 P2 C22 -51.9(3)
Co1 P1 N1 C4 1.1(3)
Co1 P1 N1 C7 179.94(16)
C3 Co1 C1 O1 32(10)
C2 Co1 C1 O1 -152(10)
P1 Co1 C1 O1 124(10)
P2 Co1 C1 O1 -63(10)
C3 Co1 C2 O2 -23(20)
C1 Co1 C2 O2 161(20)
P1 Co1 C2 O2 -110(20)
P2 Co1 C2 O2 72(20)
C1 Co1 C3 O3 32(5)
C2 Co1 C3 O3 -144(5)
P1 Co1 C3 O3 -60(5)
P2 Co1 C3 O3 125(5)
C7 N1 C4 C5 61.5(3)
P1 N1 C4 C5 -119.7(3)
C7 N1 C4 C6 -64.6(3)
P1 N1 C4 C6 114.2(2)
C4 N1 C7 C8 -116.8(3)
P1 N1 C7 C8 64.3(3)
C4 N1 C7 C9 117.8(3)
P1 N1 C7 C9 -61.1(3)
C16 P2 C10 C15 -1.5(3)
C22 P2 C10 C15 -112.0(2)
Co1 P2 C10 C15 125.2(2)
C16 P2 C10 C11 179.7(2)
C22 P2 C10 C11 69.1(3)
Co1 P2 C10 C11 -53.6(3)
C15 C10 C11 C12 0.6(5)
P2 C10 C11 C12 179.5(3)
C10 C11 C12 C13 -0.3(5)
C11 C12 C13 C14 -1.1(6)
C12 C13 C14 C15 2.2(5)
C11 C10 C15 C14 0.4(4)
P2 C10 C15 C14 -178.4(2)
C13 C14 C15 C10 -1.8(5)
C10 P2 C16 C21 101.0(2)
C22 P2 C16 C21 -149.3(2)
Co1 P2 C16 C21 -21.9(3)
C10 P2 C16 C17 -75.4(2)
C22 P2 C16 C17 34.3(2)
Co1 P2 C16 C17 161.70(19)
C21 C16 C17 C18 -2.4(4)
P2 C16 C17 C18 174.0(3)
C16 C17 C18 C19 2.7(5)
C17 C18 C19 C20 -1.6(5)
C18 C19 C20 C21 0.3(5)
C17 C16 C21 C20 1.1(4)
P2 C16 C21 C20 -175.2(2)
C19 C20 C21 C16 -0.1(5)
C16 P2 C22 C23 -92.2(2)
C10 P2 C22 C23 18.3(2)
Co1 P2 C22 C23 138.9(2)
C16 P2 C22 C27 88.5(2)
C10 P2 C22 C27 -161.0(2)
Co1 P2 C22 C27 -40.5(2)
C27 C22 C23 C24 -0.5(4)
P2 C22 C23 C24 -179.8(2)
C22 C23 C24 C25 0.6(4)
C23 C24 C25 C26 -0.2(4)
C24 C25 C26 C27 -0.3(5)
C25 C26 C27 C22 0.4(4)
C23 C22 C27 C26 0.0(4)
P2 C22 C27 C26 179.3(2)
